data_2021332
loop_
_publ_author_name
'Ahmadzadeh, Mostafa'
'Olds, Travis A.'
'Scrimshire, Alex'
'Bingham, Paul A.'
'McCloy, John S.'

_publ_section_title
;
 Structure and properties of Na~5~FeSi~4~O~12~ crystallized from
 5Na~2~O--Fe~2~O~3~--8SiO~2~ glass
;
_journal_coeditor_code FN3279
_journal_issue 12
_journal_name_full 'Acta Crystallographica Section C'
_journal_page_first
;
;
_journal_paper_doi 10.1107/S2053229618014353
_journal_volume 74
_journal_year 2018
_chemical_formula_iupac 'Na5 Fe Si4 O12'
_chemical_formula_moiety 'Na5 Fe Si4 O12'
_chemical_formula_sum 'Fe Na4.96 O12 Si4'
_chemical_formula_weight 474.27
_chemical_name_systematic
;
Pentasodium iron(III) silicate
;
_space_group_crystal_system trigonal
_space_group_IT_number 167
_space_group_name_Hall '-R 3 2"c'
_space_group_name_H-M_alt 'R -3 c'
_symmetry_space_group_name_Hall '-R 3 2"c'
_symmetry_space_group_name_H-M 'R -3 c :H'
_audit_creation_method SHELXL-2013
_cell_angle_alpha 90
_cell_angle_beta 90
_cell_angle_gamma 120
_cell_formula_units_Z 18
_cell_length_a 21.418(3)
_cell_length_b 21.418(3)
_cell_length_c 12.2911(18)
_cell_measurement_reflns_used 4854
_cell_measurement_temperature 150(2)
_cell_measurement_theta_max 30.67
_cell_measurement_theta_min 3.29
_cell_volume 4882.9(12)
_computing_cell_refinement
;
APEX2 (Bruker, 2014)
;
_computing_data_collection
;
APEX2 (Bruker, 2014)
;
_computing_data_reduction
;
APEX2 (Bruker, 2014) and <i>SAINT</i> (Bruker, 2014)
;
_computing_molecular_graphics
;
CrystalMaker (CrystalMaker, 2018)
;
_computing_publication_material
;
SHELXL2013 (Sheldrick, 2015a)
;
_computing_structure_refinement
;
SHELXL2013 (Sheldrick, 2015b)
;
_computing_structure_solution
;
SHELXT (Sheldrick, 2015a)
;
_diffrn_ambient_temperature 150(2)
_diffrn_measured_fraction_theta_full 0.987
_diffrn_measured_fraction_theta_max 0.988
_diffrn_measurement_device_type 'Bruker SMART APEXII three-circle'
_diffrn_measurement_method '\w scans'
_diffrn_radiation_type MoK\a
_diffrn_radiation_wavelength 0.71073
_diffrn_reflns_av_R_equivalents 0.0693
_diffrn_reflns_av_unetI/netI 0.0309
_diffrn_reflns_limit_h_max 26
_diffrn_reflns_limit_h_min -26
_diffrn_reflns_limit_k_max 26
_diffrn_reflns_limit_k_min -26
_diffrn_reflns_limit_l_max 15
_diffrn_reflns_limit_l_min -15
_diffrn_reflns_number 15291
_diffrn_reflns_theta_full 25.242
_diffrn_reflns_theta_max 26.367
_diffrn_reflns_theta_min 3.295
_diffrn_source 'X-ray tube'
_exptl_absorpt_coefficient_mu 2.100
_exptl_absorpt_correction_T_max 0.7462
_exptl_absorpt_correction_T_min 0.6395
_exptl_absorpt_correction_type multi-scan
_exptl_absorpt_process_details
;
(SADABS; Krause <i>et al.</i>,  2015)
;
_exptl_crystal_colour 'red orange'
_exptl_crystal_density_diffrn 2.903
_exptl_crystal_description plate
_exptl_crystal_F_000 4186
_exptl_crystal_size_max 0.02
_exptl_crystal_size_mid 0.01
_exptl_crystal_size_min 0.003
_refine_diff_density_max 0.365
_refine_diff_density_min -0.352
_refine_ls_extinction_method none
_refine_ls_goodness_of_fit_ref 1.013
_refine_ls_hydrogen_treatment undef
_refine_ls_matrix_type full
_refine_ls_number_parameters 118
_refine_ls_number_reflns 1108
_refine_ls_number_restraints 0
_refine_ls_restrained_S_all 1.013
_refine_ls_R_factor_all 0.0308
_refine_ls_R_factor_gt 0.0192
_refine_ls_shift/su_max 0.000
_refine_ls_shift/su_mean 0.000
_refine_ls_structure_factor_coef Fsqd
_refine_ls_weighting_details 'w=1/[\s^2^(Fo^2^)+(0.0220P)^2^] where P=(Fo^2^+2Fc^2^)/3'
_refine_ls_weighting_scheme calc
_refine_ls_wR_factor_gt 0.0436
_refine_ls_wR_factor_ref 0.0458
_reflns_number_gt 892
_reflns_number_total 1108
_reflns_threshold_expression 'I > 2\s(I)'
_cod_data_source_file fn3279sup1.cif
_cod_data_source_block I
_cod_original_cell_volume 4883.0(16)
_cod_database_code 2021332
_shelx_space_group_comment
;
The symmetry employed for this shelxl refinement is uniquely defined
by the following loop, which should always be used as a source of
symmetry information in preference to the above space-group names.
They are only intended as comments.
;
_shelxl_version_number .2013

loop_
_space_group_symop_operation_xyz
'x, y, z'
'-y, x-y, z'
'-x+y, -x, z'
'y, x, -z+1/2'
'x-y, -y, -z+1/2'
'-x, -x+y, -z+1/2'
'x+2/3, y+1/3, z+1/3'
'-y+2/3, x-y+1/3, z+1/3'
'-x+y+2/3, -x+1/3, z+1/3'
'y+2/3, x+1/3, -z+5/6'
'x-y+2/3, -y+1/3, -z+5/6'
'-x+2/3, -x+y+1/3, -z+5/6'
'x+1/3, y+2/3, z+2/3'
'-y+1/3, x-y+2/3, z+2/3'
'-x+y+1/3, -x+2/3, z+2/3'
'y+1/3, x+2/3, -z+7/6'
'x-y+1/3, -y+2/3, -z+7/6'
'-x+1/3, -x+y+2/3, -z+7/6'
'-x, -y, -z'
'y, -x+y, -z'
'x-y, x, -z'
'-y, -x, z-1/2'
'-x+y, y, z-1/2'
'x, x-y, z-1/2'
'-x+2/3, -y+1/3, -z+1/3'
'y+2/3, -x+y+1/3, -z+1/3'
'x-y+2/3, x+1/3, -z+1/3'
'-y+2/3, -x+1/3, z-1/6'
'-x+y+2/3, y+1/3, z-1/6'
'x+2/3, x-y+1/3, z-1/6'
'-x+1/3, -y+2/3, -z+2/3'
'y+1/3, -x+y+2/3, -z+2/3'
'x-y+1/3, x+2/3, -z+2/3'
'-y+1/3, -x+2/3, z+1/6'
'-x+y+1/3, y+2/3, z+1/6'
'x+1/3, x-y+2/3, z+1/6'

loop_
_atom_site_type_symbol
_atom_site_label
_atom_site_fract_x
_atom_site_fract_y
_atom_site_fract_z
_atom_site_U_iso_or_equiv
_atom_site_adp_type
_atom_site_calc_flag
_atom_site_occupancy
Fe Fe1 0.6667 0.08597(2) 0.0833 0.00531(12) Uani d 1
Si Si1 0.77731(3) 0.01612(3) 0.01782(5) 0.00555(15) Uani d 1
Si Si2 0.90941(3) 0.09550(3) -0.12341(5) 0.00597(14) Uani d 1
Na Na1 1.0000 0.0000 -0.2500 0.0053(4) Uani d 1
Na Na2 1.0000 0.0000 0.0000 0.0091(4) Uani d 1
Na Na3 0.92352(5) 0.06573(5) -0.36144(7) 0.0119(2) Uani d 1
Na Na4 0.61847(6) -0.04819(6) -0.0833 0.0143(3) Uani d 1
Na Na5 0.8333 0.1667 0.1667 0.0318(11) Uani d 0.682(7)
Na Na51 0.8493(4) 0.1771(4) 0.0653(13) 0.008(3) Uiso d 0.144(9)
Na Na52 0.8512(3) 0.1796(4) 0.0211(14) 0.004(3) Uiso d 0.145(10)
Na Na53 0.840(5) 0.168(5) -0.031(11) 0.04(3) Uiso d 0.017(7)
O O1 0.95460(8) 0.05533(8) -0.13075(13) 0.0122(4) Uani d 1
O O2 0.73849(8) -0.02816(8) -0.08974(13) 0.0097(3) Uani d 1
O O3 0.85626(8) 0.07936(8) -0.22531(13) 0.0093(3) Uani d 1
O O4 0.96207(8) 0.18437(8) -0.11467(13) 0.0094(3) Uani d 1
O O5 0.86316(8) 0.07307(8) -0.00744(13) 0.0111(4) Uani d 1
O O6 0.74346(9) 0.05886(9) 0.07485(13) 0.0126(4) Uani d 1

loop_
_atom_site_aniso_label
_atom_site_aniso_U_11
_atom_site_aniso_U_22
_atom_site_aniso_U_33
_atom_site_aniso_U_12
_atom_site_aniso_U_13
_atom_site_aniso_U_23
Fe1 0.0050(2) 0.00458(17) 0.0065(2) 0.00249(11) 0.00023(18) 0.00011(9)
Si1 0.0051(3) 0.0058(3) 0.0064(3) 0.0032(2) 0.0002(2) 0.0006(2)
Si2 0.0048(3) 0.0050(3) 0.0072(3) 0.0018(2) -0.0008(2) -0.0005(2)
Na1 0.0053(6) 0.0053(6) 0.0051(10) 0.0027(3) 0.000 0.000
Na2 0.0093(7) 0.0093(7) 0.0088(11) 0.0046(3) 0.000 0.000
Na3 0.0130(5) 0.0099(5) 0.0137(5) 0.0065(4) 0.0023(4) 0.0013(4)
Na4 0.0131(5) 0.0131(5) 0.0127(7) 0.0035(6) 0.0033(3) -0.0033(3)
Na5 0.0230(14) 0.0087(12) 0.061(2) 0.0058(10) -0.0258(13) -0.0051(11)
O1 0.0104(8) 0.0089(8) 0.0177(9) 0.0052(7) -0.0015(7) -0.0021(7)
O2 0.0092(8) 0.0085(8) 0.0090(9) 0.0026(6) -0.0007(6) 0.0010(6)
O3 0.0057(8) 0.0088(8) 0.0110(9) 0.0016(6) -0.0014(6) -0.0005(7)
O4 0.0103(8) 0.0062(8) 0.0081(9) 0.0015(7) -0.0006(6) 0.0003(6)
O5 0.0067(8) 0.0141(9) 0.0088(9) 0.0023(7) -0.0004(6) 0.0002(7)
O6 0.0158(9) 0.0178(9) 0.0118(9) 0.0139(8) 0.0011(7) 0.0006(7)

loop_
_atom_type_symbol
_atom_type_description
_atom_type_scat_dispersion_real
_atom_type_scat_dispersion_imag
_atom_type_scat_source
O O 0.0106 0.0060 'International Tables Vol C Tables 4.2.6.8 and 6.1.1.4'
Na Na 0.0362 0.0249 'International Tables Vol C Tables 4.2.6.8 and 6.1.1.4'
Si Si 0.0817 0.0704 'International Tables Vol C Tables 4.2.6.8 and 6.1.1.4'
Fe Fe 0.3463 0.8444 'International Tables Vol C Tables 4.2.6.8 and 6.1.1.4'

loop_
_geom_angle_atom_site_label_1
_geom_angle_atom_site_label_2
_geom_angle_atom_site_label_3
_geom_angle_site_symmetry_1
_geom_angle_site_symmetry_3
_geom_angle
O6 Fe1 O6 . 18_654 91.02(10)
O6 Fe1 O3 . 8_545 174.17(6)
O6 Fe1 O3 18_654 8_545 87.09(7)
O6 Fe1 O3 . 10_544 87.09(7)
O6 Fe1 O3 18_654 10_544 174.17(6)
O3 Fe1 O3 8_545 10_544 95.32(9)
O6 Fe1 O2 . 10_544 97.56(6)
O6 Fe1 O2 18_654 10_544 82.39(6)
O3 Fe1 O2 8_545 10_544 87.66(6)
O3 Fe1 O2 10_544 10_544 92.39(6)
O6 Fe1 O2 . 8_545 82.39(6)
O6 Fe1 O2 18_654 8_545 97.56(6)
O3 Fe1 O2 8_545 8_545 92.39(6)
O3 Fe1 O2 10_544 8_545 87.66(6)
O2 Fe1 O2 10_544 8_545 179.92(9)
O6 Fe1 Na4 . . 69.78(5)
O6 Fe1 Na4 18_654 . 47.81(5)
O3 Fe1 Na4 8_545 . 112.56(5)
O3 Fe1 Na4 10_544 . 126.43(5)
O2 Fe1 Na4 10_544 . 47.11(5)
O2 Fe1 Na4 8_545 . 132.81(5)
O6 Fe1 Na4 . 8_545 47.82(5)
O6 Fe1 Na4 18_654 8_545 69.78(5)
O3 Fe1 Na4 8_545 8_545 126.43(5)
O3 Fe1 Na4 10_544 8_545 112.56(5)
O2 Fe1 Na4 10_544 8_545 132.81(5)
O2 Fe1 Na4 8_545 8_545 47.11(5)
Na4 Fe1 Na4 . 8_545 86.946(16)
O6 Fe1 Na5 . . 47.85(5)
O6 Fe1 Na5 18_654 . 130.29(5)
O3 Fe1 Na5 8_545 . 130.68(5)
O3 Fe1 Na5 10_544 . 51.06(5)
O2 Fe1 Na5 10_544 . 123.17(4)
O2 Fe1 Na5 8_545 . 56.83(4)
Na4 Fe1 Na5 . . 116.582(17)
Na4 Fe1 Na5 8_545 . 61.832(15)
O6 Fe1 Na5 . 18_654 130.30(5)
O6 Fe1 Na5 18_654 18_654 47.85(5)
O3 Fe1 Na5 8_545 18_654 51.06(5)
O3 Fe1 Na5 10_544 18_654 130.68(5)
O2 Fe1 Na5 10_544 18_654 56.82(4)
O2 Fe1 Na5 8_545 18_654 123.17(4)
Na4 Fe1 Na5 . 18_654 61.832(15)
Na4 Fe1 Na5 8_545 18_654 116.542(17)
Na5 Fe1 Na5 . 18_654 178.070(16)
O6 Fe1 Na51 . 18_654 135.44(12)
O6 Fe1 Na51 18_654 18_654 44.42(12)
O3 Fe1 Na51 8_545 18_654 43.00(13)
O3 Fe1 Na51 10_544 18_654 137.13(12)
O2 Fe1 Na51 10_544 18_654 78.9(3)
O2 Fe1 Na51 8_545 18_654 101.1(3)
Na4 Fe1 Na51 . 18_654 76.4(2)
Na4 Fe1 Na51 8_545 18_654 103.45(19)
Na5 Fe1 Na51 . 18_654 157.9(3)
Na5 Fe1 Na51 18_654 18_654 22.1(3)
O6 Fe1 Na51 . . 44.42(12)
O6 Fe1 Na51 18_654 . 135.44(12)
O3 Fe1 Na51 8_545 . 137.14(12)
O3 Fe1 Na51 10_544 . 43.00(13)
O2 Fe1 Na51 10_544 . 101.1(3)
O2 Fe1 Na51 8_545 . 78.9(3)
Na4 Fe1 Na51 . . 103.45(19)
Na4 Fe1 Na51 8_545 . 76.5(2)
Na5 Fe1 Na51 . . 22.1(3)
Na5 Fe1 Na51 18_654 . 157.9(3)
Na51 Fe1 Na51 18_654 . 179.9(2)
O6 Si1 O2 . . 117.13(9)
O6 Si1 O5 . . 108.56(9)
O2 Si1 O5 . . 109.88(9)
O6 Si1 O4 . 21_545 104.36(9)
O2 Si1 O4 . 21_545 111.19(9)
O5 Si1 O4 . 21_545 104.93(8)
O6 Si1 Na53 . . 62.2(19)
O2 Si1 Na53 . . 108(3)
O5 Si1 Na53 . . 53.7(16)
O4 Si1 Na53 21_545 . 140(3)
O6 Si1 Na52 . . 56.9(2)
O2 Si1 Na52 . . 120.8(3)
O5 Si1 Na52 . . 53.47(14)
O4 Si1 Na52 21_545 . 127.7(3)
Na53 Si1 Na52 . . 13(3)
O6 Si1 Na51 . . 51.81(19)
O2 Si1 Na51 . . 130.5(3)
O5 Si1 Na51 . . 56.85(17)
O4 Si1 Na51 21_545 . 118.3(3)
Na53 Si1 Na51 . . 23(3)
Na52 Si1 Na51 . . 10.3(2)
O6 Si1 Na4 . 8_545 50.28(6)
O2 Si1 Na4 . 8_545 128.99(7)
O5 Si1 Na4 . 8_545 121.02(6)
O4 Si1 Na4 21_545 8_545 54.21(6)
Na53 Si1 Na4 . 8_545 104(2)
Na52 Si1 Na4 . 8_545 93.6(3)
Na51 Si1 Na4 . 8_545 84.0(3)
O6 Si1 Na52 . 21_545 115.86(18)
O2 Si1 Na52 . 21_545 48.4(3)
O5 Si1 Na52 . 21_545 135.58(18)
O4 Si1 Na52 21_545 21_545 65.0(3)
Na53 Si1 Na52 . 21_545 155(2)
Na52 Si1 Na52 . 21_545 165.25(15)
Na51 Si1 Na52 . 21_545 167.25(16)
Na4 Si1 Na52 8_545 21_545 89.2(3)
O6 Si1 Na4 . . 74.17(7)
O2 Si1 Na4 . . 45.57(6)
O5 Si1 Na4 . . 142.52(7)
O4 Si1 Na4 21_545 . 110.55(6)
Na53 Si1 Na4 . . 102(2)
Na52 Si1 Na4 . . 109.19(18)
Na51 Si1 Na4 . . 112.80(15)
Na4 Si1 Na4 8_545 . 90.18(2)
Na52 Si1 Na4 21_545 . 56.28(17)
O6 Si1 Na53 . 21_545 113.1(15)
O2 Si1 Na53 . 21_545 60(2)
O5 Si1 Na53 . 21_545 136.7(14)
O4 Si1 Na53 21_545 21_545 54(2)
Na53 Si1 Na53 . 21_545 165.0(19)
Na52 Si1 Na53 . 21_545 169.8(14)
Na51 Si1 Na53 . 21_545 163.1(18)
Na4 Si1 Na53 8_545 21_545 80(2)
Na52 Si1 Na53 21_545 21_545 12(2)
Na4 Si1 Na53 . 21_545 63.6(19)
O6 Si1 Na3 . 22_666 104.22(7)
O2 Si1 Na3 . 22_666 137.13(7)
O5 Si1 Na3 . 22_666 41.62(6)
O4 Si1 Na3 21_545 22_666 65.86(6)
Na53 Si1 Na3 . 22_666 81(2)
Na52 Si1 Na3 . 22_666 72.56(19)
Na51 Si1 Na3 . 22_666 68.25(16)
Na4 Si1 Na3 8_545 22_666 85.85(3)
Na52 Si1 Na3 21_545 22_666 122.13(18)
Na4 Si1 Na3 . 22_666 175.78(3)
Na53 Si1 Na3 21_545 22_666 114(2)
O1 Si2 O3 . . 113.39(9)
O1 Si2 O4 . . 112.09(8)
O3 Si2 O4 . . 107.36(9)
O1 Si2 O5 . . 109.19(9)
O3 Si2 O5 . . 110.47(9)
O4 Si2 O5 . . 103.92(8)
O1 Si2 Na53 . 10_544 173(3)
O3 Si2 Na53 . 10_544 62(2)
O4 Si2 Na53 . 10_544 65.6(18)
O5 Si2 Na53 . 10_544 78(3)
O1 Si2 Na53 . . 160(3)
O3 Si2 Na53 . . 86(3)
O4 Si2 Na53 . . 65.9(18)
O5 Si2 Na53 . . 54.6(19)
Na53 Si2 Na53 10_544 . 27(5)
O1 Si2 Na52 . 10_544 159.7(3)
O3 Si2 Na52 . 10_544 54.9(3)
O4 Si2 Na52 . 10_544 62.86(15)
O5 Si2 Na52 . 10_544 91.0(3)
Na53 Si2 Na52 10_544 10_544 13(3)
Na53 Si2 Na52 . 10_544 39(3)
O1 Si2 Na3 . . 71.35(6)
O3 Si2 Na3 . . 48.71(6)
O4 Si2 Na3 . . 102.75(6)
O5 Si2 Na3 . . 150.56(7)
Na53 Si2 Na3 10_544 . 102(3)
Na53 Si2 Na3 . . 129(2)
Na52 Si2 Na3 10_544 . 90.2(3)
O1 Si2 Na3 . 5_554 50.13(6)
O3 Si2 Na3 . 5_554 83.84(6)
O4 Si2 Na3 . 5_554 162.21(6)
O5 Si2 Na3 . 5_554 84.22(6)
Na53 Si2 Na3 10_544 5_554 132.1(17)
Na53 Si2 Na3 . 5_554 130.1(17)
Na52 Si2 Na3 10_544 5_554 133.69(16)
Na3 Si2 Na3 . 5_554 73.90(3)
O1 Si2 Na51 . 10_544 150.9(3)
O3 Si2 Na51 . 10_544 47.0(2)
O4 Si2 Na51 . 10_544 66.15(17)
O5 Si2 Na51 . 10_544 99.0(2)
Na53 Si2 Na51 10_544 10_544 22(3)
Na53 Si2 Na51 . 10_544 49(2)
Na52 Si2 Na51 10_544 10_544 9.6(2)
Na3 Si2 Na51 . 10_544 80.6(3)
Na3 Si2 Na51 5_554 10_544 128.93(18)
O1 Si2 Na52 . . 148.6(3)
O3 Si2 Na52 . . 96.9(3)
O4 Si2 Na52 . . 63.29(14)
O5 Si2 Na52 . . 48.9(2)
Na53 Si2 Na52 10_544 . 37(3)
Na53 Si2 Na52 . . 11(2)
Na52 Si2 Na52 10_544 . 49.4(6)
Na3 Si2 Na52 . . 139.5(3)
Na3 Si2 Na52 5_554 . 130.37(16)
Na51 Si2 Na52 10_544 . 58.9(5)
O1 Si2 Na3 . 6_764 43.70(6)
O3 Si2 Na3 . 6_764 125.56(7)
O4 Si2 Na3 . 6_764 68.50(6)
O5 Si2 Na3 . 6_764 123.43(6)
Na53 Si2 Na3 10_544 6_764 133(2)
Na53 Si2 Na3 . 6_764 131(2)
Na52 Si2 Na3 10_544 6_764 125.81(16)
Na3 Si2 Na3 . 6_764 78.29(3)
Na3 Si2 Na3 5_554 6_764 93.78(3)
Na51 Si2 Na3 10_544 6_764 123.48(14)
Na52 Si2 Na3 . 6_764 123.12(15)
O1 Na1 O1 4_644 . 174.87(8)
O1 Na1 O1 4_644 5_554 85.97(6)
O1 Na1 O1 . 5_554 97.65(8)
O1 Na1 O1 4_644 2_645 97.65(8)
O1 Na1 O1 . 2_645 85.97(6)
O1 Na1 O1 5_554 2_645 90.65(8)
O1 Na1 O1 4_644 3_765 90.65(8)
O1 Na1 O1 . 3_765 85.97(6)
O1 Na1 O1 5_554 3_765 174.87(8)
O1 Na1 O1 2_645 3_765 85.97(6)
O1 Na1 O1 4_644 6_764 85.97(6)
O1 Na1 O1 . 6_764 90.65(8)
O1 Na1 O1 5_554 6_764 85.97(6)
O1 Na1 O1 2_645 6_764 174.87(8)
O1 Na1 O1 3_765 6_764 97.66(8)
O1 Na1 Na3 4_644 . 114.51(4)
O1 Na1 Na3 . . 65.71(4)
O1 Na1 Na3 5_554 . 51.29(4)
O1 Na1 Na3 2_645 . 124.81(4)
O1 Na1 Na3 3_765 . 133.81(4)
O1 Na1 Na3 6_764 . 50.11(4)
O1 Na1 Na3 4_644 6_764 124.81(4)
O1 Na1 Na3 . 6_764 50.11(4)
O1 Na1 Na3 5_554 6_764 133.81(4)
O1 Na1 Na3 2_645 6_764 114.51(4)
O1 Na1 Na3 3_765 6_764 51.30(4)
O1 Na1 Na3 6_764 6_764 65.71(4)
Na3 Na1 Na3 . 6_764 83.05(4)
O1 Na1 Na3 4_644 2_645 51.30(4)
O1 Na1 Na3 . 2_645 133.81(4)
O1 Na1 Na3 5_554 2_645 50.11(4)
O1 Na1 Na3 2_645 2_645 65.71(4)
O1 Na1 Na3 3_765 2_645 124.81(4)
O1 Na1 Na3 6_764 2_645 114.51(4)
Na3 Na1 Na3 . 2_645 100.48(2)
Na3 Na1 Na3 6_764 2_645 175.56(3)
O1 Na1 Na3 4_644 3_765 50.11(4)
O1 Na1 Na3 . 3_765 124.81(4)
O1 Na1 Na3 5_554 3_765 114.51(4)
O1 Na1 Na3 2_645 3_765 133.81(4)
O1 Na1 Na3 3_765 3_765 65.71(4)
O1 Na1 Na3 6_764 3_765 51.30(4)
Na3 Na1 Na3 . 3_765 100.48(2)
Na3 Na1 Na3 6_764 3_765 76.12(3)
Na3 Na1 Na3 2_645 3_765 100.48(2)
O1 Na1 Na3 4_644 5_554 133.81(4)
O1 Na1 Na3 . 5_554 51.30(4)
O1 Na1 Na3 5_554 5_554 65.71(4)
O1 Na1 Na3 2_645 5_554 50.11(4)
O1 Na1 Na3 3_765 5_554 114.51(4)
O1 Na1 Na3 6_764 5_554 124.81(4)
Na3 Na1 Na3 . 5_554 76.12(3)
Na3 Na1 Na3 6_764 5_554 100.48(2)
Na3 Na1 Na3 2_645 5_554 83.05(4)
Na3 Na1 Na3 3_765 5_554 175.56(3)
O1 Na1 Na3 4_644 4_644 65.71(4)
O1 Na1 Na3 . 4_644 114.51(4)
O1 Na1 Na3 5_554 4_644 124.81(4)
O1 Na1 Na3 2_645 4_644 51.29(4)
O1 Na1 Na3 3_765 4_644 50.11(4)
O1 Na1 Na3 6_764 4_644 133.81(4)
Na3 Na1 Na3 . 4_644 175.56(4)
Na3 Na1 Na3 6_764 4_644 100.48(2)
Na3 Na1 Na3 2_645 4_644 76.12(3)
Na3 Na1 Na3 3_765 4_644 83.05(4)
Na3 Na1 Na3 5_554 4_644 100.48(2)
O1 Na2 O1 19_755 20_665 82.15(5)
O1 Na2 O1 19_755 2_645 97.85(5)
O1 Na2 O1 20_665 2_645 180.00(8)
O1 Na2 O1 19_755 . 180.0
O1 Na2 O1 20_665 . 97.85(5)
O1 Na2 O1 2_645 . 82.15(5)
O1 Na2 O1 19_755 21_545 82.14(5)
O1 Na2 O1 20_665 21_545 82.14(5)
O1 Na2 O1 2_645 21_545 97.86(5)
O1 Na2 O1 . 21_545 97.85(5)
O1 Na2 O1 19_755 3_765 97.86(5)
O1 Na2 O1 20_665 3_765 97.86(5)
O1 Na2 O1 2_645 3_765 82.14(5)
O1 Na2 O1 . 3_765 82.15(5)
O1 Na2 O1 21_545 3_765 180.00(8)
O1 Na2 Na1 19_755 19_755 49.34(4)
O1 Na2 Na1 20_665 19_755 49.35(4)
O1 Na2 Na1 2_645 19_755 130.65(4)
O1 Na2 Na1 . 19_755 130.65(4)
O1 Na2 Na1 21_545 19_755 49.35(4)
O1 Na2 Na1 3_765 19_755 130.65(4)
O1 Na2 Na1 19_755 . 130.66(4)
O1 Na2 Na1 20_665 . 130.65(4)
O1 Na2 Na1 2_645 . 49.35(4)
O1 Na2 Na1 . . 49.35(4)
O1 Na2 Na1 21_545 . 130.65(4)
O1 Na2 Na1 3_765 . 49.35(4)
Na1 Na2 Na1 19_755 . 180.0
O1 Na2 Na3 19_755 5_554 131.65(4)
O1 Na2 Na3 20_665 5_554 132.78(4)
O1 Na2 Na3 2_645 5_554 47.22(4)
O1 Na2 Na3 . 5_554 48.35(4)
O1 Na2 Na3 21_545 5_554 73.48(4)
O1 Na2 Na3 3_765 5_554 106.52(4)
Na1 Na2 Na3 19_755 5_554 122.822(17)
Na1 Na2 Na3 . 5_554 57.178(17)
O1 Na2 Na3 19_755 23_756 48.35(4)
O1 Na2 Na3 20_665 23_756 47.22(4)
O1 Na2 Na3 2_645 23_756 132.78(4)
O1 Na2 Na3 . 23_756 131.65(4)
O1 Na2 Na3 21_545 23_756 106.52(4)
O1 Na2 Na3 3_765 23_756 73.48(4)
Na1 Na2 Na3 19_755 23_756 57.178(17)
Na1 Na2 Na3 . 23_756 122.822(17)
Na3 Na2 Na3 5_554 23_756 180.00(4)
O1 Na2 Na3 19_755 22_666 106.52(4)
O1 Na2 Na3 20_665 22_666 48.35(4)
O1 Na2 Na3 2_645 22_666 131.65(4)
O1 Na2 Na3 . 22_666 73.48(4)
O1 Na2 Na3 21_545 22_666 47.22(4)
O1 Na2 Na3 3_765 22_666 132.78(4)
Na1 Na2 Na3 19_755 22_666 57.178(17)
Na1 Na2 Na3 . 22_666 122.822(17)
Na3 Na2 Na3 5_554 22_666 86.60(2)
Na3 Na2 Na3 23_756 22_666 93.40(2)
O1 Na2 Na3 19_755 4_644 73.48(4)
O1 Na2 Na3 20_665 4_644 131.65(4)
O1 Na2 Na3 2_645 4_644 48.35(4)
O1 Na2 Na3 . 4_644 106.52(4)
O1 Na2 Na3 21_545 4_644 132.78(4)
O1 Na2 Na3 3_765 4_644 47.22(4)
Na1 Na2 Na3 19_755 4_644 122.822(17)
Na1 Na2 Na3 . 4_644 57.178(17)
Na3 Na2 Na3 5_554 4_644 93.40(2)
Na3 Na2 Na3 23_756 4_644 86.60(2)
Na3 Na2 Na3 22_666 4_644 180.00(4)
O3 Na3 O1 . 6_764 130.97(7)
O3 Na3 O5 . 22_665 106.96(7)
O1 Na3 O5 6_764 22_665 95.39(6)
O3 Na3 O1 . 5_554 110.83(6)
O1 Na3 O1 6_764 5_554 87.01(8)
O5 Na3 O1 22_665 5_554 126.84(7)
O3 Na3 O1 . . 59.56(5)
O1 Na3 O1 6_764 . 78.74(6)
O5 Na3 O1 22_665 . 148.85(6)
O1 Na3 O1 5_554 . 83.73(6)
O3 Na3 Na1 . . 104.54(5)
O1 Na3 Na1 6_764 . 51.51(4)
O5 Na3 Na1 22_665 . 144.98(5)
O1 Na3 Na1 5_554 . 51.26(4)
O1 Na3 Na1 . . 47.34(3)
O3 Na3 O4 . 6_764 98.08(6)
O1 Na3 O4 6_764 6_764 58.81(5)
O5 Na3 O4 22_665 6_764 57.09(5)
O1 Na3 O4 5_554 6_764 145.13(6)
O1 Na3 O4 . 6_764 95.10(5)
Na1 Na3 O4 . 6_764 103.72(4)
O3 Na3 Si2 . . 31.43(4)
O1 Na3 Si2 6_764 . 100.66(5)
O5 Na3 Si2 22_665 . 125.28(5)
O1 Na3 Si2 5_554 . 106.08(5)
O1 Na3 Si2 . . 30.68(3)
Na1 Na3 Si2 . . 78.01(3)
O4 Na3 Si2 6_764 . 88.36(4)
O3 Na3 Si2 . 5_554 90.67(5)
O1 Na3 Si2 6_764 5_554 117.68(5)
O5 Na3 Si2 22_665 5_554 116.49(5)
O1 Na3 Si2 5_554 5_554 30.80(4)
O1 Na3 Si2 . 5_554 92.76(4)
Na1 Na3 Si2 . 5_554 77.71(2)
O4 Na3 Si2 6_764 5_554 170.38(5)
Si2 Na3 Si2 . 5_554 101.22(3)
O3 Na3 Na2 . 4_644 160.58(5)
O1 Na3 Na2 6_764 4_644 50.99(4)
O5 Na3 Na2 22_665 4_644 91.28(5)
O1 Na3 Na2 5_554 4_644 50.81(4)
O1 Na3 Na2 . 4_644 107.43(4)
Na1 Na3 Na2 . 4_644 60.240(19)
O4 Na3 Na2 6_764 4_644 97.44(4)
Si2 Na3 Na2 . 4_644 138.08(3)
Si2 Na3 Na2 5_554 4_644 74.87(2)
O3 Na3 Si2 . 6_764 117.06(5)
O1 Na3 Si2 6_764 6_764 28.07(4)
O5 Na3 Si2 22_665 6_764 76.82(5)
O1 Na3 Si2 5_554 6_764 114.97(5)
O1 Na3 Si2 . 6_764 85.01(4)
Na1 Na3 Si2 . 6_764 75.50(2)
O4 Na3 Si2 6_764 6_764 30.79(3)
Si2 Na3 Si2 . 6_764 94.32(3)
Si2 Na3 Si2 5_554 6_764 145.35(3)
Na2 Na3 Si2 4_644 6_764 72.91(2)
O3 Na3 Si1 . 22_665 98.52(5)
O1 Na3 Si1 6_764 22_665 81.26(5)
O5 Na3 Si1 22_665 22_665 28.05(4)
O1 Na3 Si1 5_554 22_665 148.84(5)
O1 Na3 Si1 . 22_665 121.54(4)
Na1 Na3 Si1 . 22_665 131.54(3)
O4 Na3 Si1 6_764 22_665 30.18(3)
Si2 Na3 Si1 . 22_665 104.43(3)
Si2 Na3 Si1 5_554 22_665 144.41(4)
Na2 Na3 Si1 4_644 22_665 100.76(3)
Si2 Na3 Si1 6_764 22_665 56.05(2)
O2 Na4 O2 . 10_544 102.12(9)
O2 Na4 O6 . 18_654 112.10(6)
O2 Na4 O6 10_544 18_654 67.32(5)
O2 Na4 O6 . 15_654 67.32(5)
O2 Na4 O6 10_544 15_654 112.11(6)
O6 Na4 O6 18_654 15_654 179.16(10)
O2 Na4 O4 . 32_554 129.28(5)
O2 Na4 O4 10_544 32_554 104.01(5)
O6 Na4 O4 18_654 32_554 117.92(6)
O6 Na4 O4 15_654 32_554 62.74(5)
O2 Na4 O4 . 35_645 104.01(5)
O2 Na4 O4 10_544 35_645 129.28(5)
O6 Na4 O4 18_654 35_645 62.75(5)
O6 Na4 O4 15_654 35_645 117.91(6)
O4 Na4 O4 32_554 35_645 91.74(8)
O2 Na4 Na51 . 21_545 49.53(13)
O2 Na4 Na51 10_544 21_545 150.61(15)
O6 Na4 Na51 18_654 21_545 112.2(3)
O6 Na4 Na51 15_654 21_545 67.9(3)
O4 Na4 Na51 32_554 21_545 101.6(2)
O4 Na4 Na51 35_645 21_545 63.4(2)
O2 Na4 Na51 . 30_445 150.60(15)
O2 Na4 Na51 10_544 30_445 49.53(13)
O6 Na4 Na51 18_654 30_445 67.9(3)
O6 Na4 Na51 15_654 30_445 112.2(3)
O4 Na4 Na51 32_554 30_445 63.4(2)
O4 Na4 Na51 35_645 30_445 101.6(2)
Na51 Na4 Na51 21_545 30_445 159.6(3)
O2 Na4 Na52 . 21_545 51.37(15)
O2 Na4 Na52 10_544 21_545 146.93(19)
O6 Na4 Na52 18_654 21_545 101.8(3)
O6 Na4 Na52 15_654 21_545 78.4(3)
O4 Na4 Na52 32_554 21_545 108.5(2)
O4 Na4 Na52 35_645 21_545 56.4(2)
Na51 Na4 Na52 21_545 21_545 10.5(2)
Na51 Na4 Na52 30_445 21_545 157.39(16)
O2 Na4 Na52 . 30_445 146.93(19)
O2 Na4 Na52 10_544 30_445 51.36(15)
O6 Na4 Na52 18_654 30_445 78.4(3)
O6 Na4 Na52 15_654 30_445 101.8(3)
O4 Na4 Na52 32_554 30_445 56.4(2)
O4 Na4 Na52 35_645 30_445 108.5(2)
Na51 Na4 Na52 21_545 30_445 157.40(16)
Na51 Na4 Na52 30_445 30_445 10.5(2)
Na52 Na4 Na52 21_545 30_445 160.4(2)
O2 Na4 Si1 . 18_654 109.99(4)
O2 Na4 Si1 10_544 18_654 97.53(4)
O6 Na4 Si1 18_654 18_654 30.37(4)
O6 Na4 Si1 15_654 18_654 150.26(6)
O4 Na4 Si1 32_554 18_654 108.68(6)
O4 Na4 Si1 35_645 18_654 32.43(4)
Na51 Na4 Si1 21_545 18_654 87.7(3)
Na51 Na4 Si1 30_445 18_654 84.7(3)
Na52 Na4 Si1 21_545 18_654 78.0(3)
Na52 Na4 Si1 30_445 18_654 94.6(3)
O2 Na4 Si1 . 15_654 97.52(4)
O2 Na4 Si1 10_544 15_654 109.99(4)
O6 Na4 Si1 18_654 15_654 150.26(6)
O6 Na4 Si1 15_654 15_654 30.37(4)
O4 Na4 Si1 32_554 15_654 32.43(4)
O4 Na4 Si1 35_645 15_654 108.68(6)
Na51 Na4 Si1 21_545 15_654 84.7(3)
Na51 Na4 Si1 30_445 15_654 87.7(3)
Na52 Na4 Si1 21_545 15_654 94.6(3)
Na52 Na4 Si1 30_445 15_654 78.0(3)
Si1 Na4 Si1 18_654 15_654 135.81(5)
Na51 Na5 Na51 25_655 . 180.0
Na51 Na5 Na52 25_655 . 177.1(4)
Na51 Na5 Na52 . . 2.9(4)
Na51 Na5 Na52 25_655 25_655 2.9(4)
Na51 Na5 Na52 . 25_655 177.1(4)
Na52 Na5 Na52 . 25_655 180.0
Na51 Na5 O6 25_655 25_655 74.3(3)
Na51 Na5 O6 . 25_655 105.7(3)
Na52 Na5 O6 . 25_655 107.8(2)
Na52 Na5 O6 25_655 25_655 72.2(2)
Na51 Na5 O6 25_655 . 105.7(3)
Na51 Na5 O6 . . 74.3(3)
Na52 Na5 O6 . . 72.2(2)
Na52 Na5 O6 25_655 . 107.8(2)
O6 Na5 O6 25_655 . 180.0
Na51 Na5 Na53 25_655 . 169(2)
Na51 Na5 Na53 . . 11(2)
Na52 Na5 Na53 . . 8(2)
Na52 Na5 Na53 25_655 . 172(2)
O6 Na5 Na53 25_655 . 116(2)
O6 Na5 Na53 . . 64(2)
Na51 Na5 Na53 25_655 25_655 11(2)
Na51 Na5 Na53 . 25_655 169(2)
Na52 Na5 Na53 . 25_655 172(2)
Na52 Na5 Na53 25_655 25_655 8(2)
O6 Na5 Na53 25_655 25_655 64(2)
O6 Na5 Na53 . 25_655 116(2)
Na53 Na5 Na53 . 25_655 180.0
Na51 Na5 O3 25_655 22_666 67.4(3)
Na51 Na5 O3 . 22_666 112.6(3)
Na52 Na5 O3 . 22_666 115.2(2)
Na52 Na5 O3 25_655 22_666 64.8(2)
O6 Na5 O3 25_655 22_666 68.21(5)
O6 Na5 O3 . 22_666 111.79(5)
Na53 Na5 O3 . 22_666 118.5(19)
Na53 Na5 O3 25_655 22_666 61.5(19)
Na51 Na5 O3 25_655 10_544 112.6(3)
Na51 Na5 O3 . 10_544 67.4(3)
Na52 Na5 O3 . 10_544 64.8(2)
Na52 Na5 O3 25_655 10_544 115.2(2)
O6 Na5 O3 25_655 10_544 111.79(5)
O6 Na5 O3 . 10_544 68.21(5)
Na53 Na5 O3 . 10_544 61.5(19)
Na53 Na5 O3 25_655 10_544 118.5(19)
O3 Na5 O3 22_666 10_544 180.0
Na51 Na5 O2 25_655 20_665 123.5(3)
Na51 Na5 O2 . 20_665 56.5(3)
Na52 Na5 O2 . 20_665 59.4(2)
Na52 Na5 O2 25_655 20_665 120.6(2)
O6 Na5 O2 25_655 20_665 61.72(5)
O6 Na5 O2 . 20_665 118.28(5)
Na53 Na5 O2 . 20_665 67(2)
Na53 Na5 O2 25_655 20_665 113(2)
O3 Na5 O2 22_666 20_665 64.53(5)
O3 Na5 O2 10_544 20_665 115.47(5)
Na51 Na5 O2 25_655 8_545 56.5(3)
Na51 Na5 O2 . 8_545 123.5(3)
Na52 Na5 O2 . 8_545 120.6(2)
Na52 Na5 O2 25_655 8_545 59.4(2)
O6 Na5 O2 25_655 8_545 118.27(5)
O6 Na5 O2 . 8_545 61.72(5)
Na53 Na5 O2 . 8_545 113(2)
Na53 Na5 O2 25_655 8_545 67(2)
O3 Na5 O2 22_666 8_545 115.47(5)
O3 Na5 O2 10_544 8_545 64.53(5)
O2 Na5 O2 20_665 8_545 180.0
Na52 Na51 Na53 . . 14(4)
Na52 Na51 Na5 . . 170.1(14)
Na53 Na51 Na5 . . 158(4)
Na52 Na51 O2 . 20_665 94.1(13)
Na53 Na51 O2 . 20_665 105(4)
Na5 Na51 O2 . 20_665 95.7(6)
Na52 Na51 O3 . 10_544 88.9(12)
Na53 Na51 O3 . 10_544 84(4)
Na5 Na51 O3 . 10_544 82.5(4)
O2 Na51 O3 20_665 10_544 146.7(3)
Na52 Na51 O6 . . 97.8(13)
Na53 Na51 O6 . . 84(4)
Na5 Na51 O6 . . 75.0(4)
O2 Na51 O6 20_665 . 140.5(4)
O3 Na51 O6 10_544 . 71.24(19)
Na52 Na51 Na53 . 10_544 10(2)
Na53 Na51 Na53 . 10_544 7(4)
Na5 Na51 Na53 . 10_544 160(2)
O2 Na51 Na53 20_665 10_544 104(2)
O3 Na51 Na53 10_544 10_544 82(2)
O6 Na51 Na53 . 10_544 89(2)
Na52 Na51 O5 . . 72.7(11)
Na53 Na51 O5 . . 66(4)
Na5 Na51 O5 . . 109.0(5)
O2 Na51 O5 20_665 . 84.4(2)
O3 Na51 O5 10_544 . 127.7(4)
O6 Na51 O5 . . 63.84(17)
Na53 Na51 O5 10_544 . 72.2(19)
Na52 Na51 Na51 . 25_655 170.1(14)
Na53 Na51 Na51 . 25_655 158(4)
Na5 Na51 Na51 . 25_655 0.0030(10)
O2 Na51 Na51 20_665 25_655 95.7(6)
O3 Na51 Na51 10_544 25_655 82.5(4)
O6 Na51 Na51 . 25_655 75.0(4)
Na53 Na51 Na51 10_544 25_655 160(2)
O5 Na51 Na51 . 25_655 109.0(5)
Na52 Na51 O4 . 10_544 56.6(11)
Na53 Na51 O4 . 10_544 65(4)
Na5 Na51 O4 . 10_544 121.4(4)
O2 Na51 O4 20_665 10_544 95.5(3)
O3 Na51 O4 10_544 10_544 59.1(2)
O6 Na51 O4 . 10_544 122.4(4)
Na53 Na51 O4 10_544 10_544 58(2)
O5 Na51 O4 . 10_544 129.2(6)
Na51 Na51 O4 25_655 10_544 121.4(4)
Na52 Na51 Na4 . 20_665 89.3(13)
Na53 Na51 Na4 . 20_665 103(4)
Na5 Na51 Na4 . 20_665 96.2(5)
O2 Na51 Na4 20_665 20_665 52.29(14)
O3 Na51 Na4 10_544 20_665 94.7(2)
O6 Na51 Na4 . 20_665 164.0(4)
Na53 Na51 Na4 10_544 20_665 97(2)
O5 Na51 Na4 . 20_665 132.1(3)
Na51 Na51 Na4 25_655 20_665 96.2(5)
O4 Na51 Na4 10_544 20_665 50.92(14)
Na52 Na51 Si1 . . 83.8(12)
Na53 Na51 Si1 . . 71(4)
Na5 Na51 Si1 . . 92.8(4)
O2 Na51 Si1 20_665 . 114.7(2)
O3 Na51 Si1 10_544 . 98.6(2)
O6 Na51 Si1 . . 31.11(9)
Na53 Na51 Si1 10_544 . 78(2)
O5 Na51 Si1 . . 32.77(9)
Na51 Na51 Si1 25_655 . 92.8(4)
O4 Na51 Si1 10_544 . 132.2(5)
Na4 Na51 Si1 20_665 . 164.9(4)
Na51 Na52 Na53 . . 154(7)
Na51 Na52 Na5 . . 6.9(10)
Na53 Na52 Na5 . . 149(7)
Na51 Na52 Na53 . 10_544 167(3)
Na53 Na52 Na53 . 10_544 15(6)
Na5 Na52 Na53 . 10_544 161(3)
Na51 Na52 O2 . 20_665 72.8(13)
Na53 Na52 O2 . 20_665 126(7)
Na5 Na52 O2 . 20_665 79.7(5)
Na53 Na52 O2 10_544 20_665 120(3)
Na51 Na52 O3 . 10_544 78.1(11)
Na53 Na52 O3 . 10_544 93(7)
Na5 Na52 O3 . 10_544 72.0(4)
Na53 Na52 O3 10_544 10_544 93(2)
O2 Na52 O3 20_665 10_544 136.1(6)
Na51 Na52 O5 . . 95.0(12)
Na53 Na52 O5 . . 72(7)
Na5 Na52 O5 . . 96.3(4)
Na53 Na52 O5 10_544 . 84(2)
O2 Na52 O5 20_665 . 84.7(2)
O3 Na52 O5 10_544 . 130.4(3)
Na51 Na52 O6 . . 69.9(11)
Na53 Na52 O6 . . 84(7)
Na5 Na52 O6 . . 64.9(3)
Na53 Na52 O6 10_544 . 99(3)
O2 Na52 O6 20_665 . 127.5(5)
O3 Na52 O6 10_544 . 68.2(2)
O5 Na52 O6 . . 63.50(17)
Na51 Na52 Na52 . 10_544 174.4(13)
Na53 Na52 Na52 . 10_544 21(7)
Na5 Na52 Na52 . 10_544 167.5(3)
Na53 Na52 Na52 10_544 10_544 7(3)
O2 Na52 Na52 20_665 10_544 112.8(4)
O3 Na52 Na52 10_544 10_544 97.4(5)
O5 Na52 Na52 . 10_544 85.4(5)
O6 Na52 Na52 . 10_544 105.4(4)
Na51 Na52 O4 . 10_544 113.4(13)
Na53 Na52 O4 . 10_544 82(7)
Na5 Na52 O4 . 10_544 112.3(4)
Na53 Na52 O4 10_544 10_544 69(2)
O2 Na52 O4 20_665 10_544 100.2(2)
O3 Na52 O4 10_544 10_544 62.73(16)
O5 Na52 O4 . 10_544 151.4(7)
O6 Na52 O4 . 10_544 128.1(3)
Na52 Na52 O4 10_544 10_544 66.6(4)
Na51 Na52 O4 . . 127.0(12)
Na53 Na52 O4 . . 66(7)
Na5 Na52 O4 . . 133.2(4)
Na53 Na52 O4 10_544 . 63(3)
O2 Na52 O4 20_665 . 60.77(17)
O3 Na52 O4 10_544 . 154.7(7)
O5 Na52 O4 . . 58.5(2)
O6 Na52 O4 . . 120.1(3)
Na52 Na52 O4 10_544 . 57.8(4)
O4 Na52 O4 10_544 . 99.2(4)
Na51 Na52 Si2 . 10_544 106.3(12)
Na53 Na52 Si2 . 10_544 75(7)
Na5 Na52 Si2 . 10_544 101.5(4)
Na53 Na52 Si2 10_544 10_544 68(2)
O2 Na52 Si2 20_665 10_544 131.7(3)
O3 Na52 Si2 10_544 10_544 33.12(11)
O5 Na52 Si2 . 10_544 141.7(5)
O6 Na52 Si2 . 10_544 94.0(2)
Na52 Na52 Si2 10_544 10_544 70.4(4)
O4 Na52 Si2 10_544 10_544 34.07(10)
O4 Na52 Si2 . 10_544 122.9(5)
Na52 Na53 Na51 . . 11(4)
Na52 Na53 Na53 . 10_544 157(9)
Na51 Na53 Na53 . 10_544 167(9)
Na52 Na53 Na52 . 10_544 151(10)
Na51 Na53 Na52 . 10_544 163(7)
Na53 Na53 Na52 10_544 10_544 8(4)
Na52 Na53 O5 . . 91(8)
Na51 Na53 O5 . . 86(5)
Na53 Na53 O5 10_544 . 106(9)
Na52 Na53 O5 10_544 . 105(5)
Na52 Na53 Na5 . . 23(5)
Na51 Na53 Na5 . . 12(2)
Na53 Na53 Na5 10_544 . 168(9)
Na52 Na53 Na5 10_544 . 170(5)
O5 Na53 Na5 . . 85(3)
Na52 Na53 Na51 . 10_544 154(9)
Na51 Na53 Na51 . 10_544 165(6)
Na53 Na53 Na51 10_544 10_544 6(4)
Na52 Na53 Na51 10_544 10_544 2.8(7)
O5 Na53 Na51 . 10_544 103(4)
Na5 Na53 Na51 . 10_544 172(4)
Na52 Na53 O3 . 10_544 72(7)
Na51 Na53 O3 . 10_544 68(4)
Na53 Na53 O3 10_544 10_544 107(7)
Na52 Na53 O3 10_544 10_544 112(4)
O5 Na53 O3 . 10_544 130(4)
Na5 Na53 O3 . 10_544 61(3)
Na51 Na53 O3 10_544 10_544 112(4)
Na52 Na53 O6 . . 80(7)
Na51 Na53 O6 . . 69(4)
Na53 Na53 O6 10_544 . 121(3)
Na52 Na53 O6 10_544 . 128(6)
O5 Na53 O6 . . 65(2)
Na5 Na53 O6 . . 58(2)
Na51 Na53 O6 10_544 . 125(5)
O3 Na53 O6 10_544 . 66(2)
Na52 Na53 O4 . 10_544 83(8)
Na51 Na53 O4 . 10_544 90(5)
Na53 Na53 O4 10_544 10_544 77(6)
Na52 Na53 O4 10_544 10_544 76(3)
O5 Na53 O4 . 10_544 165(4)
Na5 Na53 O4 . 10_544 95(4)
Na51 Na53 O4 10_544 10_544 78(3)
O3 Na53 O4 10_544 10_544 61.2(19)
O6 Na53 O4 . 10_544 127(3)
Na52 Na53 O4 . . 101(8)
Na51 Na53 O4 . . 107(6)
Na53 Na53 O4 10_544 . 75(7)
Na52 Na53 O4 10_544 . 68(3)
O5 Na53 O4 . . 63(2)
Na5 Na53 O4 . . 116(4)
Na51 Na53 O4 10_544 . 68(3)
O3 Na53 O4 10_544 . 164(4)
O6 Na53 O4 . . 128(3)
O4 Na53 O4 10_544 . 105(3)
Na52 Na53 Si2 . 10_544 92(8)
Na51 Na53 Si2 . 10_544 93(5)
Na53 Na53 Si2 10_544 10_544 78(7)
Na52 Na53 Si2 10_544 10_544 81(3)
O5 Na53 Si2 . 10_544 159(4)
Na5 Na53 Si2 . 10_544 91(3)
Na51 Na53 Si2 10_544 10_544 82(3)
O3 Na53 Si2 10_544 10_544 34.2(10)
O6 Na53 Si2 . 10_544 96(3)
O4 Na53 Si2 10_544 10_544 35.1(10)
O4 Na53 Si2 . 10_544 136(3)
Si2 O1 Na3 . 6_764 108.23(8)
Si2 O1 Na1 . . 144.87(9)
Na3 O1 Na1 6_764 . 78.38(5)
Si2 O1 Na3 . 5_554 99.07(8)
Na3 O1 Na3 6_764 5_554 152.51(8)
Na1 O1 Na3 . 5_554 77.44(5)
Si2 O1 Na2 . . 135.83(9)
Na3 O1 Na2 6_764 . 81.79(5)
Na1 O1 Na2 . . 78.72(5)
Na3 O1 Na2 5_554 . 80.84(5)
Si2 O1 Na3 . . 77.97(6)
Na3 O1 Na3 6_764 . 96.04(6)
Na1 O1 Na3 . . 66.96(4)
Na3 O1 Na3 5_554 . 86.38(6)
Na2 O1 Na3 . . 145.24(6)
Si1 O2 Fe1 . 15_654 131.94(9)
Si1 O2 Na51 . 21_545 114.3(4)
Fe1 O2 Na51 15_654 21_545 112.4(4)
Si1 O2 Na4 . . 105.88(8)
Fe1 O2 Na4 15_654 . 94.16(6)
Na51 O2 Na4 21_545 . 78.18(17)
Si1 O2 Na52 . 21_545 101.7(4)
Fe1 O2 Na52 15_654 21_545 125.4(4)
Na51 O2 Na52 21_545 21_545 13.1(3)
Na4 O2 Na52 . 21_545 77.56(16)
Si1 O2 Na5 . 15_654 140.62(9)
Fe1 O2 Na5 15_654 15_654 84.65(5)
Na51 O2 Na5 21_545 15_654 27.8(4)
Na4 O2 Na5 . 15_654 81.11(5)
Na52 O2 Na5 21_545 15_654 40.9(4)
Si1 O2 Na53 . 21_545 91(2)
Fe1 O2 Na53 15_654 21_545 136(2)
Na51 O2 Na53 21_545 21_545 24(2)
Na4 O2 Na53 . 21_545 81.2(17)
Na52 O2 Na53 21_545 21_545 11(2)
Na5 O2 Na53 15_654 21_545 51(2)
Si2 O3 Fe1 . 15_654 130.90(9)
Si2 O3 Na3 . . 99.86(8)
Fe1 O3 Na3 15_654 . 105.91(7)
Si2 O3 Na51 . 10_544 103.0(4)
Fe1 O3 Na51 15_654 10_544 101.0(2)
Na3 O3 Na51 . 10_544 117.5(3)
Si2 O3 Na52 . 10_544 91.9(3)
Fe1 O3 Na52 15_654 10_544 103.89(17)
Na3 O3 Na52 . 10_544 127.3(3)
Na51 O3 Na52 10_544 10_544 13.1(3)
Si2 O3 Na5 . 10_544 128.80(8)
Fe1 O3 Na5 15_654 10_544 90.31(6)
Na3 O3 Na5 . 10_544 94.40(6)
Na51 O3 Na5 10_544 10_544 30.1(4)
Na52 O3 Na5 10_544 10_544 43.2(4)
Si2 O3 Na53 . 10_544 83(2)
Fe1 O3 Na53 15_654 10_544 100(2)
Na3 O3 Na53 . 10_544 142(3)
Na51 O3 Na53 10_544 10_544 28(3)
Na52 O3 Na53 10_544 10_544 15(3)
Na5 O3 Na53 10_544 10_544 57(3)
Si2 O4 Si1 . 20_665 133.26(10)
Si2 O4 Na4 . 33_544 133.09(9)
Si1 O4 Na4 20_665 33_544 93.37(7)
Si2 O4 Na53 . 10_544 79.3(19)
Si1 O4 Na53 20_665 10_544 117(2)
Na4 O4 Na53 33_544 10_544 83(3)
Si2 O4 Na52 . 10_544 83.07(15)
Si1 O4 Na52 20_665 10_544 124.6(3)
Na4 O4 Na52 33_544 10_544 71.0(3)
Na53 O4 Na52 10_544 10_544 15(3)
Si2 O4 Na53 . . 79(2)
Si1 O4 Na53 20_665 . 96(3)
Na4 O4 Na53 33_544 . 104.2(19)
Na53 O4 Na53 10_544 . 29(6)
Na52 O4 Na53 10_544 . 43(3)
Si2 O4 Na52 . . 85.47(15)
Si1 O4 Na52 20_665 . 83.2(3)
Na4 O4 Na52 33_544 . 108.8(2)
Na53 O4 Na52 10_544 . 41(3)
Na52 O4 Na52 10_544 . 55.6(6)
Na53 O4 Na52 . . 13(3)
Si2 O4 Na51 . 10_544 82.25(14)
Si1 O4 Na51 20_665 10_544 131.5(2)
Na4 O4 Na51 33_544 10_544 65.63(19)
Na53 O4 Na51 10_544 10_544 24(3)
Na52 O4 Na51 10_544 10_544 9.9(3)
Na53 O4 Na51 . 10_544 53(3)
Na52 O4 Na51 . 10_544 65.5(5)
Si2 O4 Na3 . 6_764 80.72(6)
Si1 O4 Na3 20_665 6_764 83.96(7)
Na4 O4 Na3 33_544 6_764 103.29(6)
Na53 O4 Na3 10_544 6_764 157.6(18)
Na52 O4 Na3 10_544 6_764 150.6(3)
Na53 O4 Na3 . 6_764 152.5(18)
Na52 O4 Na3 . 6_764 146.0(3)
Na51 O4 Na3 10_544 6_764 141.5(3)
Si1 O5 Si2 . . 131.09(10)
Si1 O5 Na3 . 22_666 110.33(8)
Si2 O5 Na3 . 22_666 111.42(8)
Si1 O5 Na53 . . 92(2)
Si2 O5 Na53 . . 90(3)
Na3 O5 Na53 22_666 . 119(3)
Si1 O5 Na52 . . 93.71(18)
Si2 O5 Na52 . . 100.3(4)
Na3 O5 Na52 22_666 . 103.4(4)
Na53 O5 Na52 . . 16(3)
Si1 O5 Na51 . . 90.38(19)
Si2 O5 Na51 . . 111.1(3)
Na3 O5 Na51 22_666 . 93.6(3)
Na53 O5 Na51 . . 28(3)
Na52 O5 Na51 . . 12.3(3)
Si1 O5 Na53 . 10_544 94.6(19)
Si2 O5 Na53 . 10_544 69(2)
Na3 O5 Na53 22_666 10_544 139.0(16)
Na53 O5 Na53 . 10_544 25(5)
Na52 O5 Na53 . 10_544 41(2)
Na51 O5 Na53 . 10_544 53(2)
Si1 O6 Fe1 . . 150.31(11)
Si1 O6 Na4 . 8_545 99.35(8)
Fe1 O6 Na4 . 8_545 94.26(7)
Si1 O6 Na51 . . 97.1(2)
Fe1 O6 Na51 . . 100.09(17)
Na4 O6 Na51 8_545 . 116.8(4)
Si1 O6 Na5 . . 112.41(9)
Fe1 O6 Na5 . . 94.35(6)
Na4 O6 Na5 8_545 . 87.45(5)
Na51 O6 Na5 . . 30.7(4)
Si1 O6 Na52 . . 91.6(2)
Fe1 O6 Na52 . . 100.22(15)
Na4 O6 Na52 8_545 . 128.8(4)
Na51 O6 Na52 . . 12.3(3)
Na5 O6 Na52 . . 42.9(4)
Si1 O6 Na53 . . 85(2)
Fe1 O6 Na53 . . 99.8(18)
Na4 O6 Na53 8_545 . 143(3)
Na51 O6 Na53 . . 27(3)
Na5 O6 Na53 . . 58(3)
Na52 O6 Na53 . . 15(3)

loop_
_geom_bond_atom_site_label_1
_geom_bond_atom_site_label_2
_geom_bond_site_symmetry_2
_geom_bond_distance
Fe1 O6 . 2.0021(16)
Fe1 O6 18_654 2.0022(16)
Fe1 O3 8_545 2.0333(15)
Fe1 O3 10_544 2.0334(15)
Fe1 O2 10_544 2.0378(16)
Fe1 O2 8_545 2.0379(16)
Fe1 Na4 . 3.2486(9)
Fe1 Na4 8_545 3.2486(9)
Fe1 Na5 . 3.2572(4)
Fe1 Na5 18_654 3.2572(4)
Fe1 Na51 18_654 3.395(7)
Fe1 Na51 . 3.396(7)
Si1 O6 . 1.5870(16)
Si1 O2 . 1.5968(17)
Si1 O5 . 1.6501(17)
Si1 O4 21_545 1.6635(17)
Si1 Na53 . 2.89(8)
Si1 Na52 . 3.038(7)
Si1 Na51 . 3.048(7)
Si1 Na4 8_545 3.0968(9)
Si1 Na52 21_545 3.136(7)
Si1 Na4 . 3.2140(12)
Si1 Na53 21_545 3.28(9)
Si1 Na3 22_666 3.2908(11)
Si2 O1 . 1.5868(16)
Si2 O3 . 1.6095(17)
Si2 O4 . 1.6614(16)
Si2 O5 . 1.6636(18)
Si2 Na53 10_544 2.84(8)
Si2 Na53 . 2.86(9)
Si2 Na52 10_544 2.944(8)
Si2 Na3 . 3.0413(11)
Si2 Na3 5_554 3.0601(12)
Si2 Na51 10_544 3.141(9)
Si2 Na52 . 3.194(11)
Si2 Na3 6_764 3.2032(12)
Na1 O1 4_644 2.3770(15)
Na1 O1 . 2.3771(15)
Na1 O1 5_554 2.3771(15)
Na1 O1 2_645 2.3771(15)
Na1 O1 3_765 2.3771(15)
Na1 O1 6_764 2.3771(15)
Na1 Na3 . 2.9745(9)
Na1 Na3 6_764 2.9746(9)
Na1 Na3 2_645 2.9746(9)
Na1 Na3 3_765 2.9746(9)
Na1 Na3 5_554 2.9746(9)
Na1 Na3 4_644 2.9746(9)
Na2 O1 19_755 2.4667(16)
Na2 O1 20_665 2.4668(16)
Na2 O1 2_645 2.4668(16)
Na2 O1 . 2.4668(16)
Na2 O1 21_545 2.4668(16)
Na2 O1 3_765 2.4668(16)
Na2 Na1 19_755 3.0728(5)
Na2 Na3 5_554 3.1421(9)
Na2 Na3 23_756 3.1421(9)
Na2 Na3 22_666 3.1421(9)
Na2 Na3 4_644 3.1421(9)
Na3 O3 . 2.3195(18)
Na3 O1 6_764 2.3299(18)
Na3 O5 22_665 2.3311(18)
Na3 O1 5_554 2.3781(18)
Na3 O1 . 2.9462(19)
Na3 O4 6_764 3.0198(18)
Na3 Si2 5_554 3.0601(12)
Na3 Na2 4_644 3.1420(9)
Na3 Si2 6_764 3.2032(12)
Na3 Si1 22_665 3.2908(11)
Na4 O2 . 2.3864(18)
Na4 O2 10_544 2.3865(18)
Na4 O6 18_654 2.4138(16)
Na4 O6 15_654 2.4139(16)
Na4 O4 32_554 2.5162(18)
Na4 O4 35_645 2.5163(18)
Na4 Na51 21_545 2.953(7)
Na4 Na51 30_445 2.953(7)
Na4 Na52 21_545 2.996(8)
Na4 Na52 30_445 2.996(8)
Na4 Si1 18_654 3.0967(9)
Na4 Si1 15_654 3.0968(9)
Na5 Na51 25_655 1.282(16)
Na5 Na51 . 1.282(16)
Na5 Na52 . 1.822(17)
Na5 Na52 25_655 1.822(17)
Na5 O6 25_655 2.4218(18)
Na5 O6 . 2.4218(17)
Na5 Na53 . 2.43(13)
Na5 Na53 25_655 2.43(13)
Na5 O3 22_666 2.5336(16)
Na5 O3 10_544 2.5336(16)
Na5 O2 20_665 2.7383(16)
Na5 O2 8_545 2.7383(16)
Na51 Na52 . 0.546(11)
Na51 Na53 . 1.19(13)
Na51 O2 20_665 2.295(7)
Na51 O3 10_544 2.359(7)
Na51 O6 . 2.414(7)
Na51 Na53 10_544 2.49(13)
Na51 O5 . 2.552(8)
Na51 Na51 25_655 2.56(3)
Na51 O4 10_544 2.899(11)
Na51 Na4 20_665 2.953(7)
Na52 Na53 . 0.68(13)
Na52 Na53 10_544 1.96(13)
Na52 O2 20_665 2.396(9)
Na52 O3 10_544 2.411(7)
Na52 O5 . 2.446(7)
Na52 O6 . 2.546(8)
Na52 Na52 10_544 2.57(3)
Na52 O4 10_544 2.639(8)
Na52 O4 . 2.862(11)
Na52 Si2 10_544 2.944(8)
Na53 Na53 10_544 1.3(3)
Na53 Na52 10_544 1.96(13)
Na53 O5 . 2.33(8)
Na53 Na51 10_544 2.49(13)
Na53 O3 10_544 2.54(9)
Na53 O6 . 2.57(8)
Na53 O4 10_544 2.64(8)
Na53 O4 . 2.66(8)
Na53 Si2 10_544 2.84(8)
O1 Na3 6_764 2.3300(18)
O1 Na3 5_554 2.3783(18)
O2 Fe1 15_654 2.0378(16)
O2 Na51 21_545 2.295(7)
O2 Na52 21_545 2.396(9)
O2 Na5 15_654 2.7383(16)
O2 Na53 21_545 2.85(12)
O3 Fe1 15_654 2.0333(15)
O3 Na51 10_544 2.359(7)
O3 Na52 10_544 2.411(7)
O3 Na5 10_544 2.5336(16)
O3 Na53 10_544 2.54(9)
O4 Si1 20_665 1.6634(17)
O4 Na4 33_544 2.5162(18)
O4 Na53 10_544 2.64(8)
O4 Na52 10_544 2.639(8)
O4 Na51 10_544 2.899(11)
O4 Na3 6_764 3.0198(18)
O5 Na3 22_666 2.3310(18)
O5 Na53 10_544 2.97(10)
O6 Na4 8_545 2.4139(16)

_cod_database_fobs_code 2021332
